data_4316995
loop_
_publ_author_name
'Albert Escuer'
'Beatriz Cordero'
'Merc\`e Font-Bardia'
'Teresa Calvet'

_publ_section_title
;
 Anionic Tuning of the Dimensionality in Copper Oximato Chemistry
;
_journal_name_full 'Inorganic Chemistry'
_journal_page_first 9752
_journal_page_last 9754
_journal_paper_doi 10.1021/ic101636r
_journal_volume 49
_journal_year 2010
_chemical_formula_moiety 'C18 H18 Cu3 N9 O3'
_chemical_formula_sum 'C18 H18 Cu3 N9 O3'
_chemical_formula_weight 599.06
_space_group_IT_number 14
_symmetry_cell_setting monoclinic
_symmetry_Int_Tables_number 14
_symmetry_space_group_name_Hall '-P 2ybc'
_symmetry_space_group_name_H-M 'P 1 21/c 1'
_atom_sites_solution_hydrogens geom
_atom_sites_solution_primary direct
_atom_sites_solution_secondary difmap
_audit_creation_date 2009-04-30T10:31:27-00:00
_audit_creation_method 'WinGX routine CIF_UPDATE'
_cell_angle_alpha 90
_cell_angle_beta 92.5110(10)
_cell_angle_gamma 90
_cell_formula_units_Z 4
_cell_length_a 14.0966(5)
_cell_length_b 14.1845(7)
_cell_length_c 24.6706(11)
_cell_measurement_reflns_used 1993
_cell_measurement_temperature 100(2)
_cell_measurement_theta_max 24.27
_cell_measurement_theta_min 2.58
_cell_measurement_wavelength 0.71073
_cell_volume 4928.2(4)
_computing_cell_refinement 'APPEX2 (BRUKER AXS, 2005)'
_computing_data_collection 'APPEX2 (BRUKER AXS, 2005)'
_computing_data_reduction 'APPEX2 (BRUKER AXS, 2005)'
_computing_molecular_graphics 'Ortep-3 for Windows (Farrugia, 1997)'
_computing_publication_material 'WinGX publication routines (Farrugia, 1999)'
_computing_structure_refinement 'SHELXL-97 (Sheldrick, 1997)'
_computing_structure_solution 'SIR-97  (Giacovazzo et all, 1999'
_diffrn_ambient_temperature 100(2)
_diffrn_measured_fraction_theta_full 0.998
_diffrn_measured_fraction_theta_max 0.998
_diffrn_measurement_device 'four-circle diffractometer'
_diffrn_measurement_device_type 'BRUKER APPEX-II CCD'
_diffrn_measurement_method 'omega and phi scans'
_diffrn_radiation_monochromator graphite
_diffrn_radiation_probe x-ray
_diffrn_radiation_source 'fine-focus sealed tube'
_diffrn_radiation_type MoK\a
_diffrn_radiation_wavelength 0.7107
_diffrn_reflns_av_R_equivalents 0.0521
_diffrn_reflns_av_unetI/netI 0.06
_diffrn_reflns_limit_h_max 17
_diffrn_reflns_limit_h_min -17
_diffrn_reflns_limit_k_max 17
_diffrn_reflns_limit_k_min 0
_diffrn_reflns_limit_l_max 30
_diffrn_reflns_limit_l_min 0
_diffrn_reflns_number 46681
_diffrn_reflns_theta_full 26.43
_diffrn_reflns_theta_max 26.43
_diffrn_reflns_theta_min 1.45
_exptl_absorpt_coefficient_mu 1.301
_exptl_absorpt_correction_T_max 0.781
_exptl_absorpt_correction_T_min 0.698
_exptl_absorpt_correction_type multi-scan
_exptl_absorpt_process_details 'BRUKER SADABS'
_exptl_crystal_colour black
_exptl_crystal_density_diffrn 0.807
_exptl_crystal_density_method 'not measured'
_exptl_crystal_description prism
_exptl_crystal_F_000 1200
_exptl_crystal_size_max 0.2
_exptl_crystal_size_mid 0.19
_exptl_crystal_size_min 0.19
_platon_squeeze_details
;
;
_refine_diff_density_max 0.884
_refine_diff_density_min -0.692
_refine_diff_density_rms 0.121
_refine_ls_extinction_method none
_refine_ls_goodness_of_fit_ref 1.03
_refine_ls_hydrogen_treatment constr
_refine_ls_matrix_type full
_refine_ls_number_parameters 306
_refine_ls_number_reflns 10113
_refine_ls_number_restraints 0
_refine_ls_restrained_S_all 1.03
_refine_ls_R_factor_all 0.0826
_refine_ls_R_factor_gt 0.0635
_refine_ls_shift/su_max 0.001
_refine_ls_shift/su_mean 0
_refine_ls_structure_factor_coef Fsqd
_refine_ls_weighting_details 'calc w=1/[\s^2^(Fo^2^)+(0.1183P)^2^+0.0000P] where P=(Fo^2^+2Fc^2^)/3'
_refine_ls_weighting_scheme calc
_refine_ls_wR_factor_gt 0.1779
_refine_ls_wR_factor_ref 0.1878
_reflns_number_gt 6947
_reflns_number_total 10113
_reflns_threshold_expression >2\s(I)
_cod_data_source_file ic101636r_si_002_2.cif
_cod_data_source_block af06fu1n
_cod_original_sg_symbol_H-M 'P 21/c'
_cod_database_code 4316995

loop_
_space_group_symop_operation_xyz
'x, y, z'
'-x, y+1/2, -z+1/2'
'-x, -y, -z'
'x, -y-1/2, z-1/2'

loop_
_atom_site_label
_atom_site_type_symbol
_atom_site_fract_x
_atom_site_fract_y
_atom_site_fract_z
_atom_site_U_iso_or_equiv
_atom_site_adp_type
_atom_site_occupancy
_atom_site_symmetry_multiplicity
_atom_site_calc_flag
_atom_site_refinement_flags
_atom_site_disorder_assembly
_atom_site_disorder_group
Cu1 Cu 0.85956(3) 0.66522(3) 0.33858(2) 0.02554(15) Uani 1 1 d . . .
Cu2 Cu 0.81741(3) 0.44552(4) 0.27765(2) 0.02612(15) Uani 1 1 d . . .
Cu3 Cu 0.52166(4) 0.96297(4) 0.42878(2) 0.03758(18) Uani 1 1 d . . .
N1 N 0.7671(2) 0.7668(2) 0.36012(14) 0.0252(7) Uani 1 1 d . . .
N2 N 0.6237(2) 0.8811(2) 0.39524(14) 0.0282(8) Uani 1 1 d . . .
N3 N 0.7440(3) 0.5898(3) 0.34244(16) 0.0351(9) Uani 1 1 d . . .
C1 C 0.7831(3) 0.8561(3) 0.36962(17) 0.0284(9) Uani 1 1 d . . .
H1 H 0.8447 0.8810 0.3648 0.034 Uiso 1 1 calc R . .
C2 C 0.7108(3) 0.9161(3) 0.38695(18) 0.0326(10) Uani 1 1 d . . .
H2 H 0.7234 0.9812 0.3928 0.039 Uiso 1 1 calc R . .
C3 C 0.6081(3) 0.7909(3) 0.38415(19) 0.0355(10) Uani 1 1 d . . .
H3 H 0.5461 0.7661 0.3879 0.043 Uiso 1 1 calc R . .
C4 C 0.6780(3) 0.7322(3) 0.36758(16) 0.0260(9) Uani 1 1 d . . .
C5 C 0.6702(3) 0.6312(4) 0.3576(2) 0.0421(12) Uani 1 1 d . . .
C6 C 0.5717(4) 0.5787(4) 0.3610(3) 0.0639(18) Uani 1 1 d . . .
H6A H 0.5199 0.6237 0.3538 0.096 Uiso 1 1 calc R . .
H6B H 0.5664 0.5517 0.3973 0.096 Uiso 1 1 calc R . .
H6C H 0.5677 0.5282 0.3339 0.096 Uiso 1 1 calc R . .
O7 O 0.73762(19) 0.4977(2) 0.33023(13) 0.0334(7) Uani 1 1 d . . .
N11 N 0.9058(2) 0.3657(2) 0.23489(14) 0.0248(7) Uani 1 1 d . . .
N12 N 1.0407(2) 0.2557(2) 0.18982(13) 0.0201(7) Uani 1 1 d . . .
N13 N 0.9438(2) 0.4918(2) 0.30510(13) 0.0223(7) Uani 1 1 d . . .
C11 C 0.8812(3) 0.2999(3) 0.19856(18) 0.0319(10) Uani 1 1 d . . .
H11 H 0.8160 0.2910 0.1884 0.038 Uiso 1 1 calc R . .
C12 C 0.9463(3) 0.2461(3) 0.17625(17) 0.0276(9) Uani 1 1 d . . .
H12 H 0.9265 0.1999 0.1502 0.033 Uiso 1 1 calc R . .
C13 C 1.0639(2) 0.3182(2) 0.22844(14) 0.0158(7) Uani 1 1 d . . .
H13 H 1.1282 0.3239 0.2412 0.019 Uiso 1 1 calc R . .
C14 C 0.9950(2) 0.3755(3) 0.25033(15) 0.0204(8) Uani 1 1 d . . .
C15 C 1.0172(3) 0.4516(3) 0.28993(17) 0.0278(9) Uani 1 1 d . . .
C16 C 1.1176(3) 0.4756(3) 0.3074(2) 0.0384(11) Uani 1 1 d . . .
H16A H 1.1181 0.5099 0.3419 0.058 Uiso 1 1 calc R . .
H16B H 1.1456 0.5152 0.2798 0.058 Uiso 1 1 calc R . .
H16C H 1.1547 0.4175 0.3120 0.058 Uiso 1 1 calc R . .
O17 O 0.95300(18) 0.56512(19) 0.34033(11) 0.0248(6) Uani 1 1 d . . .
N21 N 0.7105(2) 0.4457(2) 0.21864(13) 0.0224(7) Uani 1 1 d . . .
N22 N 0.5652(2) 0.4570(2) 0.13851(15) 0.0281(8) Uani 1 1 d . . .
N23 N 0.5941(2) 0.5129(3) 0.04087(16) 0.0356(9) Uani 1 1 d . . .
C21 C 0.6191(3) 0.4233(3) 0.22867(17) 0.0275(9) Uani 1 1 d . . .
H21 H 0.6027 0.4068 0.2644 0.033 Uiso 1 1 calc R . .
C22 C 0.5500(3) 0.4245(3) 0.1872(2) 0.0363(11) Uani 1 1 d . . .
H22 H 0.4887 0.4008 0.1942 0.044 Uiso 1 1 calc R . .
C23 C 0.6549(3) 0.4830(3) 0.12924(18) 0.0261(9) Uani 1 1 d . . .
C24 C 0.7277(3) 0.4772(3) 0.16838(17) 0.0236(8) Uani 1 1 d . . .
H24 H 0.7901 0.4956 0.1599 0.028 Uiso 1 1 calc R . .
C25 C 0.6732(3) 0.5204(4) 0.0730(2) 0.0409(11) Uani 1 1 d . . .
C26 C 0.7667(4) 0.5520(5) 0.0561(2) 0.0587(16) Uani 1 1 d . . .
H26A H 0.8055 0.4970 0.0476 0.088 Uiso 1 1 calc R . .
H26B H 0.7984 0.5879 0.0856 0.088 Uiso 1 1 calc R . .
H26C H 0.7587 0.5921 0.0239 0.088 Uiso 1 1 calc R . .
O27 O 0.6040(2) 0.5515(3) -0.00815(14) 0.0468(9) Uani 1 1 d . . .

loop_
_atom_site_aniso_label
_atom_site_aniso_U_11
_atom_site_aniso_U_22
_atom_site_aniso_U_33
_atom_site_aniso_U_23
_atom_site_aniso_U_13
_atom_site_aniso_U_12
Cu1 0.0215(3) 0.0191(3) 0.0364(3) 0.0006(2) 0.00574(19) 0.00180(19)
Cu2 0.0192(3) 0.0259(3) 0.0334(3) -0.0035(2) 0.00344(19) -0.00046(19)
Cu3 0.0236(3) 0.0475(4) 0.0415(3) -0.0152(3) 0.0000(2) 0.0058(2)
N1 0.0221(16) 0.0229(18) 0.0310(18) 0.0000(14) 0.0056(13) -0.0013(13)
N2 0.0216(17) 0.032(2) 0.0314(19) -0.0106(15) 0.0036(14) 0.0047(14)
N3 0.033(2) 0.028(2) 0.045(2) 0.0022(17) 0.0085(16) -0.0044(16)
C1 0.025(2) 0.024(2) 0.037(2) -0.0016(18) 0.0044(17) 0.0012(17)
C2 0.028(2) 0.030(2) 0.040(3) -0.004(2) 0.0013(18) 0.0009(18)
C3 0.025(2) 0.041(3) 0.041(3) -0.009(2) 0.0063(18) -0.0063(19)
C4 0.0203(19) 0.029(2) 0.029(2) -0.0018(17) 0.0034(15) 0.0009(16)
C5 0.028(2) 0.043(3) 0.057(3) -0.008(2) 0.016(2) -0.016(2)
C6 0.039(3) 0.054(4) 0.100(5) -0.021(3) 0.028(3) -0.011(3)
O7 0.0297(15) 0.0270(16) 0.0447(18) -0.0111(14) 0.0152(13) -0.0047(13)
N11 0.0186(16) 0.0240(17) 0.0318(19) -0.0008(15) 0.0002(13) 0.0017(13)
N12 0.0170(15) 0.0182(16) 0.0254(17) 0.0002(13) 0.0053(12) -0.0003(12)
N13 0.0194(16) 0.0184(17) 0.0288(18) 0.0025(14) -0.0011(13) -0.0001(13)
C11 0.026(2) 0.030(2) 0.039(2) -0.0059(19) -0.0002(18) 0.0041(18)
C12 0.024(2) 0.024(2) 0.035(2) 0.0025(18) -0.0017(17) -0.0015(17)
C13 0.0109(16) 0.0129(17) 0.0236(18) 0.0029(14) -0.0001(13) -0.0040(13)
C14 0.0151(17) 0.0203(19) 0.026(2) 0.0047(16) 0.0011(14) 0.0030(15)
C15 0.027(2) 0.020(2) 0.036(2) 0.0012(17) -0.0021(17) 0.0001(16)
C16 0.032(2) 0.034(3) 0.048(3) -0.009(2) -0.008(2) 0.014(2)
O17 0.0237(14) 0.0195(14) 0.0310(15) -0.0023(12) -0.0009(11) 0.0023(11)
N21 0.0179(15) 0.0220(17) 0.0277(18) 0.0020(14) 0.0062(13) 0.0009(13)
N22 0.0202(16) 0.0257(19) 0.038(2) 0.0079(15) -0.0006(14) 0.0050(14)
N23 0.0258(18) 0.045(2) 0.036(2) 0.0152(18) 0.0029(15) -0.0077(16)
C21 0.0225(19) 0.028(2) 0.032(2) 0.0047(18) 0.0048(16) 0.0037(17)
C22 0.018(2) 0.042(3) 0.048(3) 0.017(2) 0.0001(18) 0.0002(19)
C23 0.0159(18) 0.022(2) 0.041(2) 0.0114(18) 0.0045(16) -0.0040(16)
C24 0.0165(18) 0.0143(18) 0.040(2) 0.0060(16) 0.0033(16) -0.0002(15)
C25 0.032(2) 0.052(3) 0.039(3) 0.007(2) 0.002(2) -0.002(2)
C26 0.052(3) 0.074(4) 0.049(3) 0.022(3) -0.003(3) -0.011(3)
O27 0.0342(17) 0.066(2) 0.040(2) 0.0109(17) -0.0011(14) -0.0144(16)

loop_
_atom_type_symbol
_atom_type_description
_atom_type_scat_dispersion_real
_atom_type_scat_dispersion_imag
_atom_type_scat_source
C C 0.0033 0.0016 'International Tables Vol C Tables 4.2.6.8 and 6.1.1.4'
N N 0.0061 0.0033 'International Tables Vol C Tables 4.2.6.8 and 6.1.1.4'
O O 0.0106 0.006 'International Tables Vol C Tables 4.2.6.8 and 6.1.1.4'
F F 0.0171 0.0103 'International Tables Vol C Tables 4.2.6.8 and 6.1.1.4'
S S 0.1246 0.1234 'International Tables Vol C Tables 4.2.6.8 and 6.1.1.4'
Cu Cu 0.3201 1.2651 'International Tables Vol C Tables 4.2.6.8 and 6.1.1.4'
H H 0 0 'International Tables Vol C Tables 4.2.6.8 and 6.1.1.4'

loop_
_geom_angle_atom_site_label_1
_geom_angle_atom_site_label_2
_geom_angle_atom_site_label_3
_geom_angle
_geom_angle_site_symmetry_1
_geom_angle_site_symmetry_3
_geom_angle_publ_flag
O17 Cu1 N3 99.49(14) . . ?
O17 Cu1 N1 163.55(13) . . ?
N3 Cu1 N1 80.22(14) . . ?
O17 Cu1 N12 89.47(12) . 2_755 ?
N3 Cu1 N12 160.91(15) . 2_755 ?
N1 Cu1 N12 95.90(13) . 2_755 ?
O7 Cu2 N13 100.78(13) . . ?
O7 Cu2 N11 166.50(14) . . ?
N13 Cu2 N11 78.36(13) . . ?
O7 Cu2 N21 92.62(13) . . ?
N13 Cu2 N21 149.46(13) . . ?
N11 Cu2 N21 94.65(13) . . ?
O27 Cu3 N23 102.36(14) 4_576 2_655 ?
O27 Cu3 N22 171.42(15) 4_576 2_655 ?
N23 Cu3 N22 81.04(15) 2_655 2_655 ?
O27 Cu3 N2 81.72(14) 4_576 . ?
N23 Cu3 N2 165.97(16) 2_655 . ?
N22 Cu3 N2 93.16(14) 2_655 . ?
C1 N1 C4 118.5(3) . . ?
C1 N1 Cu1 128.9(3) . . ?
C4 N1 Cu1 112.6(3) . . ?
C3 N2 C2 118.0(4) . . ?
C3 N2 Cu3 121.2(3) . . ?
C2 N2 Cu3 120.8(3) . . ?
C5 N3 O7 118.0(4) . . ?
C5 N3 Cu1 117.2(3) . . ?
O7 N3 Cu1 124.7(3) . . ?
N1 C1 C2 121.2(4) . . ?
N1 C1 H1 119.4 . . ?
C2 C1 H1 119.4 . . ?
N2 C2 C1 119.9(4) . . ?
N2 C2 H2 120.0 . . ?
C1 C2 H2 120.0 . . ?
N2 C3 C4 122.4(4) . . ?
N2 C3 H3 118.8 . . ?
C4 C3 H3 118.8 . . ?
C3 C4 N1 120.0(4) . . ?
C3 C4 C5 126.9(4) . . ?
N1 C4 C5 113.1(3) . . ?
N3 C5 C4 116.7(4) . . ?
N3 C5 C6 122.1(4) . . ?
C4 C5 C6 121.0(4) . . ?
C5 C6 H6A 109.5 . . ?
C5 C6 H6B 109.5 . . ?
H6A C6 H6B 109.5 . . ?
C5 C6 H6C 109.5 . . ?
H6A C6 H6C 109.5 . . ?
H6B C6 H6C 109.5 . . ?
N3 O7 Cu2 119.7(2) . . ?
C14 N11 C11 119.4(3) . . ?
C14 N11 Cu2 113.4(3) . . ?
C11 N11 Cu2 126.7(3) . . ?
C13 N12 C12 116.6(3) . . ?
C13 N12 Cu1 120.7(2) . 2_745 ?
C12 N12 Cu1 122.0(3) . 2_745 ?
C15 N13 O17 118.9(3) . . ?
C15 N13 Cu2 119.2(3) . . ?
O17 N13 Cu2 121.9(2) . . ?
N11 C11 C12 121.1(4) . . ?
N11 C11 H11 119.5 . . ?
C12 C11 H11 119.5 . . ?
C11 C12 N12 121.6(4) . . ?
C11 C12 H12 119.2 . . ?
N12 C12 H12 119.2 . . ?
N12 C13 C14 120.8(3) . . ?
N12 C13 H13 119.6 . . ?
C14 C13 H13 119.6 . . ?
N11 C14 C13 120.3(4) . . ?
N11 C14 C15 116.4(3) . . ?
C13 C14 C15 123.3(3) . . ?
N13 C15 C14 112.0(3) . . ?
N13 C15 C16 126.3(4) . . ?
C14 C15 C16 121.7(4) . . ?
C15 C16 H16A 109.5 . . ?
C15 C16 H16B 109.5 . . ?
H16A C16 H16B 109.5 . . ?
C15 C16 H16C 109.5 . . ?
H16A C16 H16C 109.5 . . ?
H16B C16 H16C 109.5 . . ?
N13 O17 Cu1 120.1(2) . . ?
C24 N21 C21 117.0(3) . . ?
C24 N21 Cu2 119.8(2) . . ?
C21 N21 Cu2 122.9(3) . . ?
C22 N22 C23 116.3(4) . . ?
C22 N22 Cu3 130.5(3) . 2_645 ?
C23 N22 Cu3 112.9(3) . 2_645 ?
C25 N23 O27 112.6(3) . . ?
C25 N23 Cu3 119.2(3) . 2_645 ?
O27 N23 Cu3 127.9(3) . 2_645 ?
N21 C21 C22 120.4(4) . . ?
N21 C21 H21 119.8 . . ?
C22 C21 H21 119.8 . . ?
N22 C22 C21 122.9(4) . . ?
N22 C22 H22 118.5 . . ?
C21 C22 H22 118.5 . . ?
N22 C23 C24 122.7(4) . . ?
N22 C23 C25 116.7(4) . . ?
C24 C23 C25 120.6(3) . . ?
N21 C24 C23 120.3(3) . . ?
N21 C24 H24 119.8 . . ?
C23 C24 H24 119.8 . . ?
N23 C25 C26 126.0(4) . . ?
N23 C25 C23 110.0(4) . . ?
C26 C25 C23 123.8(4) . . ?
C25 C26 H26A 109.5 . . ?
C25 C26 H26B 109.5 . . ?
H26A C26 H26B 109.5 . . ?
C25 C26 H26C 109.5 . . ?
H26A C26 H26C 109.5 . . ?
H26B C26 H26C 109.5 . . ?
N23 O27 Cu3 127.4(3) . 4_575 ?

loop_
_geom_bond_atom_site_label_1
_geom_bond_atom_site_label_2
_geom_bond_distance
_geom_bond_site_symmetry_2
_geom_bond_publ_flag
Cu1 O17 1.936(3) . ?
Cu1 N3 1.955(4) . ?
Cu1 N1 2.030(3) . ?
Cu1 N12 2.050(3) 2_755 ?
Cu2 O7 1.904(3) . ?
Cu2 N13 1.990(3) . ?
Cu2 N11 2.016(3) . ?
Cu2 N21 2.049(3) . ?
Cu3 O27 1.911(3) 4_576 ?
Cu3 N23 1.958(3) 2_655 ?
Cu3 N22 2.021(4) 2_655 ?
Cu3 N2 2.052(3) . ?
N1 C1 1.305(5) . ?
N1 C4 1.369(5) . ?
N2 C3 1.324(6) . ?
N2 C2 1.348(5) . ?
N3 C5 1.267(6) . ?
N3 O7 1.342(5) . ?
C1 C2 1.409(6) . ?
C1 H1 0.9500 . ?
C2 H2 0.9500 . ?
C3 C4 1.365(6) . ?
C3 H3 0.9500 . ?
C4 C5 1.457(6) . ?
C5 C6 1.581(6) . ?
C6 H6A 0.9800 . ?
C6 H6B 0.9800 . ?
C6 H6C 0.9800 . ?
N11 C14 1.304(5) . ?
N11 C11 1.330(5) . ?
N12 C13 1.332(5) . ?
N12 C12 1.365(5) . ?
N12 Cu1 2.050(3) 2_745 ?
N13 C15 1.253(5) . ?
N13 O17 1.358(4) . ?
C11 C12 1.331(6) . ?
C11 H11 0.9500 . ?
C12 H12 0.9500 . ?
C13 C14 1.393(5) . ?
C13 H13 0.9500 . ?
C14 C15 1.480(6) . ?
C15 C16 1.501(6) . ?
C16 H16A 0.9800 . ?
C16 H16B 0.9800 . ?
C16 H16C 0.9800 . ?
N21 C24 1.350(5) . ?
N21 C21 1.361(5) . ?
N22 C22 1.313(6) . ?
N22 C23 1.347(5) . ?
N22 Cu3 2.021(4) 2_645 ?
N23 C25 1.344(6) . ?
N23 O27 1.341(5) . ?
N23 Cu3 1.958(3) 2_645 ?
C21 C22 1.382(6) . ?
C21 H21 0.9500 . ?
C22 H22 0.9500 . ?
C23 C24 1.380(6) . ?
C23 C25 1.518(6) . ?
C24 H24 0.9500 . ?
C25 C26 1.470(7) . ?
C26 H26A 0.9800 . ?
C26 H26B 0.9800 . ?
C26 H26C 0.9800 . ?
O27 Cu3 1.911(3) 4_575 ?

loop_
_geom_torsion_atom_site_label_1
_geom_torsion_atom_site_label_2
_geom_torsion_atom_site_label_3
_geom_torsion_atom_site_label_4
_geom_torsion
_geom_torsion_site_symmetry_1
_geom_torsion_site_symmetry_2
_geom_torsion_site_symmetry_3
_geom_torsion_site_symmetry_4
_geom_torsion_publ_flag
O17 Cu1 N1 C1 88.2(6) . . . . ?
N3 Cu1 N1 C1 178.6(4) . . . . ?
N12 Cu1 N1 C1 -20.3(4) 2_755 . . . ?
O17 Cu1 N1 C4 -88.5(5) . . . . ?
N3 Cu1 N1 C4 1.9(3) . . . . ?
N12 Cu1 N1 C4 163.0(3) 2_755 . . . ?
O27 Cu3 N2 C3 105.6(4) 4_576 . . . ?
N23 Cu3 N2 C3 -2.4(8) 2_655 . . . ?
N22 Cu3 N2 C3 -67.4(4) 2_655 . . . ?
O27 Cu3 N2 C2 -70.2(3) 4_576 . . . ?
N23 Cu3 N2 C2 -178.3(6) 2_655 . . . ?
N22 Cu3 N2 C2 116.7(3) 2_655 . . . ?
O17 Cu1 N3 C5 160.3(4) . . . . ?
N1 Cu1 N3 C5 -3.0(4) . . . . ?
N12 Cu1 N3 C5 -82.7(6) 2_755 . . . ?
O17 Cu1 N3 O7 -19.6(4) . . . . ?
N1 Cu1 N3 O7 177.0(4) . . . . ?
N12 Cu1 N3 O7 97.4(5) 2_755 . . . ?
C4 N1 C1 C2 -0.3(6) . . . . ?
Cu1 N1 C1 C2 -176.8(3) . . . . ?
C3 N2 C2 C1 -3.1(6) . . . . ?
Cu3 N2 C2 C1 172.9(3) . . . . ?
N1 C1 C2 N2 1.6(7) . . . . ?
C2 N2 C3 C4 3.5(7) . . . . ?
Cu3 N2 C3 C4 -172.5(3) . . . . ?
N2 C3 C4 N1 -2.2(7) . . . . ?
N2 C3 C4 C5 175.9(5) . . . . ?
C1 N1 C4 C3 0.5(6) . . . . ?
Cu1 N1 C4 C3 177.6(3) . . . . ?
C1 N1 C4 C5 -177.8(4) . . . . ?
Cu1 N1 C4 C5 -0.8(5) . . . . ?
O7 N3 C5 C4 -176.6(4) . . . . ?
Cu1 N3 C5 C4 3.5(6) . . . . ?
O7 N3 C5 C6 -1.7(7) . . . . ?
Cu1 N3 C5 C6 178.4(4) . . . . ?
C3 C4 C5 N3 -179.9(5) . . . . ?
N1 C4 C5 N3 -1.7(6) . . . . ?
C3 C4 C5 C6 5.1(8) . . . . ?
N1 C4 C5 C6 -176.7(5) . . . . ?
C5 N3 O7 Cu2 150.5(4) . . . . ?
Cu1 N3 O7 Cu2 -29.6(4) . . . . ?
N13 Cu2 O7 N3 50.7(3) . . . . ?
N11 Cu2 O7 N3 135.8(5) . . . . ?
N21 Cu2 O7 N3 -101.7(3) . . . . ?
O7 Cu2 N11 C14 -80.3(6) . . . . ?
N13 Cu2 N11 C14 7.4(3) . . . . ?
N21 Cu2 N11 C14 157.4(3) . . . . ?
O7 Cu2 N11 C11 91.9(6) . . . . ?
N13 Cu2 N11 C11 179.6(4) . . . . ?
N21 Cu2 N11 C11 -30.5(4) . . . . ?
O7 Cu2 N13 C15 160.8(3) . . . . ?
N11 Cu2 N13 C15 -5.5(3) . . . . ?
N21 Cu2 N13 C15 -84.8(4) . . . . ?
O7 Cu2 N13 O17 -18.5(3) . . . . ?
N11 Cu2 N13 O17 175.2(3) . . . . ?
N21 Cu2 N13 O17 95.9(3) . . . . ?
C14 N11 C11 C12 -2.5(6) . . . . ?
Cu2 N11 C11 C12 -174.2(3) . . . . ?
N11 C11 C12 N12 0.4(7) . . . . ?
C13 N12 C12 C11 3.3(6) . . . . ?
Cu1 N12 C12 C11 174.0(3) 2_745 . . . ?
C12 N12 C13 C14 -4.9(5) . . . . ?
Cu1 N12 C13 C14 -175.7(3) 2_745 . . . ?
C11 N11 C14 C13 0.8(6) . . . . ?
Cu2 N11 C14 C13 173.6(3) . . . . ?
C11 N11 C14 C15 178.7(4) . . . . ?
Cu2 N11 C14 C15 -8.5(4) . . . . ?
N12 C13 C14 N11 3.0(6) . . . . ?
N12 C13 C14 C15 -174.7(3) . . . . ?
O17 N13 C15 C14 -178.1(3) . . . . ?
Cu2 N13 C15 C14 2.6(5) . . . . ?
O17 N13 C15 C16 0.8(6) . . . . ?
Cu2 N13 C15 C16 -178.6(3) . . . . ?
N11 C14 C15 N13 4.1(5) . . . . ?
C13 C14 C15 N13 -178.0(4) . . . . ?
N11 C14 C15 C16 -174.8(4) . . . . ?
C13 C14 C15 C16 3.0(6) . . . . ?
C15 N13 O17 Cu1 149.8(3) . . . . ?
Cu2 N13 O17 Cu1 -30.9(4) . . . . ?
N3 Cu1 O17 N13 51.8(3) . . . . ?
N1 Cu1 O17 N13 139.4(4) . . . . ?
N12 Cu1 O17 N13 -111.2(3) 2_755 . . . ?
O7 Cu2 N21 C24 134.7(3) . . . . ?
N13 Cu2 N21 C24 18.2(4) . . . . ?
N11 Cu2 N21 C24 -56.7(3) . . . . ?
O7 Cu2 N21 C21 -39.1(3) . . . . ?
N13 Cu2 N21 C21 -155.6(3) . . . . ?
N11 Cu2 N21 C21 129.5(3) . . . . ?
C24 N21 C21 C22 6.1(6) . . . . ?
Cu2 N21 C21 C22 -179.9(3) . . . . ?
C23 N22 C22 C21 5.0(7) . . . . ?
Cu3 N22 C22 C21 178.0(3) 2_645 . . . ?
N21 C21 C22 N22 -8.1(7) . . . . ?
C22 N22 C23 C24 -0.6(6) . . . . ?
Cu3 N22 C23 C24 -174.8(3) 2_645 . . . ?
C22 N22 C23 C25 179.8(4) . . . . ?
Cu3 N22 C23 C25 5.6(5) 2_645 . . . ?
C21 N21 C24 C23 -1.9(6) . . . . ?
Cu2 N21 C24 C23 -176.1(3) . . . . ?
N22 C23 C24 N21 -0.9(6) . . . . ?
C25 C23 C24 N21 178.7(4) . . . . ?
O27 N23 C25 C26 -9.9(8) . . . . ?
Cu3 N23 C25 C26 176.9(5) 2_645 . . . ?
O27 N23 C25 C23 175.2(4) . . . . ?
Cu3 N23 C25 C23 1.9(6) 2_645 . . . ?
N22 C23 C25 N23 -5.0(6) . . . . ?
C24 C23 C25 N23 175.4(4) . . . . ?
N22 C23 C25 C26 179.9(5) . . . . ?
C24 C23 C25 C26 0.3(8) . . . . ?
C25 N23 O27 Cu3 166.9(3) . . . 4_575 ?
Cu3 N23 O27 Cu3 -20.6(6) 2_645 . . 4_575 ?

loop_
_platon_squeeze_void_nr
_platon_squeeze_void_average_x
_platon_squeeze_void_average_y
_platon_squeeze_void_average_z
_platon_squeeze_void_volume
_platon_squeeze_void_count_electrons
_platon_squeeze_void_content
1 -0.014 0.010 0.003 3397 2666 ' '
